data_1516021
loop_
_publ_author_name
'Huang, Yu-Jie'
'Lu, Hui'
'Yu, Xue-Li'
'Zhang, Shu-Wei'
'Wang, Wen-Qiong'
'Fen, Lin-Yin'
'Xuan, Li-Jiang'

_publ_section_title
;
 Dammarane-Type Triterpenoids from Gentianella azurea.
;
_journal_issue 5
_journal_name_full 'Journal of natural products'
_journal_page_first 1201
_journal_paper_doi 10.1021/np500077z
_journal_volume 77
_journal_year 2014
_chemical_absolute_configuration ad
_chemical_formula_sum 'C36.5 H63 O12'
_chemical_formula_weight 693.87
_chemical_name_systematic
; 
 ? 
;
_space_group_crystal_system orthorhombic
_space_group_IT_number 19
_space_group_name_Hall 'P 2ac 2ab'
_space_group_name_H-M_alt 'P 21 21 21'
_symmetry_space_group_name_Hall 'P 2ac 2ab'
_symmetry_space_group_name_H-M 'P 21 21 21'
_atom_sites_solution_hydrogens mixed
_audit_creation_method SHELXL-2013
_cell_angle_alpha 90
_cell_angle_beta 90
_cell_angle_gamma 90
_cell_formula_units_Z 8
_cell_length_a 7.31720(10)
_cell_length_b 23.8986(3)
_cell_length_c 40.6627(5)
_cell_measurement_reflns_used 9692
_cell_measurement_temperature 140(2)
_cell_measurement_theta_max 69.24
_cell_measurement_theta_min 3.70
_cell_volume 7110.72(16)
_computing_cell_refinement 'Bruker SAINT'
_computing_data_collection 'Bruker APEX2'
_computing_data_reduction 'Bruker SAINT'
_computing_molecular_graphics 'Bruker SHELXTL'
_computing_publication_material 'Bruker SHELXTL'
_computing_structure_refinement 'SHELXL-2013 (Sheldrick, 2013)'
_computing_structure_solution 'SHELXS-97 (Sheldrick, 2008)'
_diffrn_ambient_temperature 140(2)
_diffrn_measured_fraction_theta_full 0.975
_diffrn_measured_fraction_theta_max 0.965
_diffrn_measurement_device_type 'Bruker APEX-II CCD'
_diffrn_measurement_method '\f and \w scans'
_diffrn_radiation_type CuK\a
_diffrn_radiation_wavelength 1.54178
_diffrn_reflns_av_R_equivalents 0.0534
_diffrn_reflns_av_unetI/netI 0.0454
_diffrn_reflns_Laue_measured_fraction_full 0.975
_diffrn_reflns_Laue_measured_fraction_max 0.965
_diffrn_reflns_limit_h_max 6
_diffrn_reflns_limit_h_min -8
_diffrn_reflns_limit_k_max 28
_diffrn_reflns_limit_k_min -28
_diffrn_reflns_limit_l_max 49
_diffrn_reflns_limit_l_min -48
_diffrn_reflns_number 48526
_diffrn_reflns_point_group_measured_fraction_full 0.963
_diffrn_reflns_point_group_measured_fraction_max 0.948
_diffrn_reflns_theta_full 67.679
_diffrn_reflns_theta_max 69.650
_diffrn_reflns_theta_min 2.144
_exptl_absorpt_coefficient_mu 0.784
_exptl_absorpt_correction_T_max 0.7532
_exptl_absorpt_correction_T_min 0.6377
_exptl_absorpt_correction_type multi-scan
_exptl_absorpt_process_details sadabs
_exptl_crystal_colour colourless
_exptl_crystal_density_diffrn 1.296
_exptl_crystal_description prism
_exptl_crystal_F_000 3024
_exptl_crystal_size_max 0.350
_exptl_crystal_size_mid 0.040
_exptl_crystal_size_min 0.020
_refine_diff_density_max 0.189
_refine_diff_density_min -0.173
_refine_diff_density_rms 0.039
_refine_ls_abs_structure_details
; 
 Flack x determined using 4830 quotients [(I+)-(I-)]/[(I+)+(I-)] 
 (Parsons and Flack (2004), Acta Cryst. A60, s61). 
;
_refine_ls_abs_structure_Flack -0.05(6)
_refine_ls_extinction_method none
_refine_ls_goodness_of_fit_ref 1.052
_refine_ls_hydrogen_treatment mixed
_refine_ls_matrix_type full
_refine_ls_number_parameters 912
_refine_ls_number_reflns 12683
_refine_ls_number_restraints 0
_refine_ls_restrained_S_all 1.052
_refine_ls_R_factor_all 0.0382
_refine_ls_R_factor_gt 0.0344
_refine_ls_shift/su_max 0.003
_refine_ls_shift/su_mean 0.000
_refine_ls_structure_factor_coef Fsqd
_refine_ls_weighting_details 'w=1/[\s^2^(Fo^2^)+(0.0510P)^2^] where P=(Fo^2^+2Fc^2^)/3'
_refine_ls_weighting_scheme calc
_refine_ls_wR_factor_gt 0.0860
_refine_ls_wR_factor_ref 0.0890
_reflns_Friedel_coverage 0.751
_reflns_Friedel_fraction_full 0.946
_reflns_Friedel_fraction_max 0.926
_reflns_number_gt 11789
_reflns_number_total 12683
_reflns_threshold_expression 'I > 2\s(I)'
_cod_data_source_file np500077z_si_003.cif
_cod_data_source_block cu_dm13353_0m
_cod_depositor_comments 'Adding full bibliography for 1516020--1516024.cif.'
_cod_original_formula_sum 'C36.50 H63 O12'
_cod_database_code 1516021
_shelx_space_group_comment
; 
The symmetry employed for this shelxl refinement is uniquely defined 
by the following loop, which should always be used as a source of 
symmetry information in preference to the above space-group names. 
They are only intended as comments. 
;
_shelx_estimated_absorpt_t_min 0.771
_shelx_estimated_absorpt_t_max 0.984
_shelxl_version_number 2013-4

loop_
_space_group_symop_operation_xyz
'x, y, z'
'x+1/2, -y+1/2, -z'
'-x, y+1/2, -z+1/2'
'-x+1/2, -y, z+1/2'

loop_
_atom_site_label
_atom_site_type_symbol
_atom_site_fract_x
_atom_site_fract_y
_atom_site_fract_z
_atom_site_U_iso_or_equiv
_atom_site_adp_type
_atom_site_occupancy
_atom_site_site_symmetry_order
_atom_site_calc_flag
_atom_site_refinement_flags_posn
_atom_site_refinement_flags_adp
O1 O 0.0919(2) 1.15157(6) 0.09769(4) 0.0177(3) Uani 1 1 d . .
O2 O -0.3538(3) 0.77264(8) 0.24264(5) 0.0280(4) Uani 1 1 d . .
H2 H -0.4275 0.7928 0.2532 0.042 Uiso 1 1 calc R U
O3 O -0.2738(3) 0.77192(8) 0.31461(4) 0.0283(4) Uani 1 1 d . .
O4 O -0.1245(3) 0.69982(8) 0.29297(5) 0.0304(4) Uani 1 1 d . .
O5 O 0.2565(3) 0.71691(9) 0.28219(5) 0.0340(5) Uani 1 1 d . .
H5 H 0.2861 0.7142 0.3021 0.051 Uiso 1 1 calc R U
O6 O 0.3502(3) 0.67908(8) 0.22367(4) 0.0271(4) Uani 1 1 d . .
H6 H 0.4125 0.7025 0.2342 0.041 Uiso 1 1 calc R U
O7 O 0.3231(2) 1.24178(7) 0.07954(4) 0.0201(3) Uani 1 1 d . .
H7 H 0.3403 1.2123 0.0688 0.030 Uiso 1 1 calc R U
O8 O 0.1768(2) 1.34853(7) 0.07966(4) 0.0217(4) Uani 1 1 d . .
H8 H 0.0950 1.3612 0.0672 0.033 Uiso 1 1 calc R U
O9 O -0.1351(3) 1.36693(7) 0.12065(5) 0.0260(4) Uani 1 1 d . .
H9 H -0.2480 1.3732 0.1209 0.039 Uiso 1 1 calc R U
O10 O -0.1249(2) 1.21295(6) 0.11538(4) 0.0165(3) Uani 1 1 d . .
O11 O -0.4100(2) 1.22417(7) 0.15954(4) 0.0221(4) Uani 1 1 d . .
H11 H -0.5160 1.2295 0.1668 0.033 Uiso 1 1 calc R U
O1S O 1.1221(3) 0.50395(10) 0.06762(5) 0.0392(5) Uani 1 1 d . .
H1S H 1.1116 0.4773 0.0543 0.059 Uiso 1 1 calc R U
O2S O 0.9896(3) 0.40945(10) 0.03294(5) 0.0329(4) Uani 1 1 d . .
O1A O 0.8606(2) 1.01637(6) -0.00604(4) 0.0159(3) Uani 1 1 d . .
O2A O 0.4024(2) 0.66015(7) 0.15745(4) 0.0222(4) Uani 1 1 d . .
H2A H 0.4001 0.6703 0.1772 0.033 Uiso 1 1 calc R U
O3A O 0.7181(3) 0.60651(8) 0.20215(4) 0.0259(4) Uani 1 1 d . .
O4A O 0.5568(3) 0.54568(7) 0.17213(4) 0.0234(4) Uani 1 1 d . .
O5A O 0.4684(2) 0.49014(7) 0.08994(4) 0.0202(3) Uani 1 1 d . .
H5A H 0.3548 0.4940 0.0880 0.030 Uiso 1 1 calc R U
O6A O 0.4788(2) 0.38879(7) 0.12026(4) 0.0225(4) Uani 1 1 d . .
H6A H 0.4083 0.3883 0.1040 0.034 Uiso 1 1 calc R U
O7A O 1.1223(2) 1.07982(7) -0.04075(4) 0.0195(3) Uani 1 1 d . .
H7A H 1.0882 1.0578 -0.0556 0.029 Uiso 1 1 calc R U
O8A O 1.0712(2) 1.19822(7) -0.04035(4) 0.0176(3) Uani 1 1 d . .
H8A H 0.9822 1.2067 -0.0524 0.026 Uiso 1 1 calc R U
O9A O 0.8852(2) 1.24309(6) 0.01401(4) 0.0176(3) Uani 1 1 d . .
H9A H 0.7921 1.2578 0.0224 0.026 Uiso 1 1 calc R U
O10A O 0.7551(2) 1.09429(6) 0.02008(4) 0.0150(3) Uani 1 1 d . .
O11A O 0.4638(2) 1.16952(7) 0.03223(4) 0.0188(3) Uani 1 1 d . .
H11A H 0.4723 1.1950 0.0181 0.028 Uiso 1 1 calc R U
C1 C -0.1338(3) 1.02586(10) 0.13728(6) 0.0202(5) Uani 1 1 d . .
H1A H -0.2318 1.0011 0.1289 0.024 Uiso 1 1 calc R U
H1B H -0.1798 1.0443 0.1575 0.024 Uiso 1 1 calc R U
C2 C -0.0939(3) 1.07097(10) 0.11135(6) 0.0205(5) Uani 1 1 d . .
H2B H -0.0636 1.0528 0.0901 0.025 Uiso 1 1 calc R U
H2C H -0.2043 1.0942 0.1080 0.025 Uiso 1 1 calc R U
C3 C 0.0636(3) 1.10789(9) 0.12192(6) 0.0173(5) Uani 1 1 d . .
H3 H 0.0289 1.1262 0.1431 0.021 Uiso 1 1 calc R U
C4 C 0.2417(3) 1.07496(9) 0.12770(6) 0.0165(4) Uani 1 1 d . .
C5 C 0.1941(3) 1.03042(9) 0.15454(6) 0.0162(4) Uani 1 1 d . .
H5B H 0.1475 1.0530 0.1735 0.019 Uiso 1 1 calc R U
C6 C 0.3594(3) 0.99915(10) 0.16854(6) 0.0192(5) Uani 1 1 d . .
H6B H 0.4018 0.9708 0.1525 0.023 Uiso 1 1 calc R U
H6C H 0.4607 1.0258 0.1724 0.023 Uiso 1 1 calc R U
C7 C 0.3076(3) 0.97052(10) 0.20079(6) 0.0198(5) Uani 1 1 d . .
H7B H 0.2697 0.9994 0.2169 0.024 Uiso 1 1 calc R U
H7C H 0.4165 0.9513 0.2098 0.024 Uiso 1 1 calc R U
C8 C 0.1517(3) 0.92761(9) 0.19677(6) 0.0163(4) Uani 1 1 d . .
C9 C -0.0126(3) 0.95726(9) 0.17895(6) 0.0169(5) Uani 1 1 d . .
H9B H -0.0523 0.9871 0.1946 0.020 Uiso 1 1 calc R U
C10 C 0.0342(3) 0.98953(9) 0.14636(6) 0.0170(5) Uani 1 1 d . .
C11 C -0.1801(3) 0.91813(10) 0.17605(6) 0.0222(5) Uani 1 1 d . .
H11B H -0.2831 0.9393 0.1664 0.027 Uiso 1 1 calc R U
H11C H -0.1500 0.8871 0.1609 0.027 Uiso 1 1 calc R U
C12 C -0.2411(4) 0.89348(11) 0.20905(7) 0.0257(5) Uani 1 1 d . .
H12A H -0.2905 0.9236 0.2232 0.031 Uiso 1 1 calc R U
H12B H -0.3392 0.8656 0.2054 0.031 Uiso 1 1 calc R U
C13 C -0.0794(3) 0.86559(10) 0.22603(6) 0.0193(5) Uani 1 1 d . .
H13 H -0.0340 0.8358 0.2108 0.023 Uiso 1 1 calc R U
C14 C 0.0801(3) 0.90708(10) 0.23114(6) 0.0194(5) Uani 1 1 d . .
C15 C 0.2086(4) 0.87033(11) 0.25224(6) 0.0240(5) Uani 1 1 d . .
H15A H 0.2699 0.8416 0.2386 0.029 Uiso 1 1 calc R U
H15B H 0.3026 0.8934 0.2633 0.029 Uiso 1 1 calc R U
C16 C 0.0787(4) 0.84312(11) 0.27749(6) 0.0245(5) Uani 1 1 d . .
H16A H 0.0673 0.8669 0.2973 0.029 Uiso 1 1 calc R U
H16B H 0.1249 0.8059 0.2842 0.029 Uiso 1 1 calc R U
C17 C -0.1095(4) 0.83750(10) 0.25973(6) 0.0219(5) Uani 1 1 d . .
H17 H -0.2026 0.8595 0.2722 0.026 Uiso 1 1 calc R U
C18 C 0.0205(4) 0.95625(11) 0.25344(7) 0.0288(6) Uani 1 1 d . .
H18A H -0.0518 0.9418 0.2719 0.043 Uiso 1 1 calc R U
H18B H -0.0535 0.9826 0.2407 0.043 Uiso 1 1 calc R U
H18C H 0.1290 0.9755 0.2619 0.043 Uiso 1 1 calc R U
C19 C 0.0735(4) 0.94969(10) 0.11729(6) 0.0221(5) Uani 1 1 d . .
H19A H 0.0024 0.9153 0.1200 0.033 Uiso 1 1 calc R U
H19B H 0.2041 0.9406 0.1168 0.033 Uiso 1 1 calc R U
H19C H 0.0391 0.9680 0.0966 0.033 Uiso 1 1 calc R U
C20 C -0.1745(3) 0.77669(11) 0.25735(6) 0.0213(5) Uani 1 1 d . .
C21 C -0.1944(3) 0.75100(11) 0.29155(6) 0.0221(5) Uani 1 1 d . .
C22 C -0.0484(4) 0.73583(10) 0.23946(6) 0.0225(5) Uani 1 1 d . .
H22A H 0.0731 0.7529 0.2357 0.027 Uiso 1 1 calc R U
H22B H -0.1011 0.7251 0.2179 0.027 Uiso 1 1 calc R U
C23 C -0.0321(4) 0.68437(11) 0.26214(6) 0.0247(5) Uani 1 1 d . .
H23 H -0.0951 0.6516 0.2519 0.030 Uiso 1 1 calc R U
C24 C 0.1612(4) 0.66798(11) 0.27242(6) 0.0269(6) Uani 1 1 d . .
H24 H 0.1518 0.6427 0.2920 0.032 Uiso 1 1 calc R U
C25 C 0.2779(4) 0.63792(11) 0.24603(6) 0.0278(6) Uani 1 1 d . .
C26 C 0.1685(5) 0.59742(12) 0.22514(8) 0.0378(7) Uani 1 1 d . .
H26A H 0.0859 0.6184 0.2107 0.057 Uiso 1 1 calc R U
H26B H 0.0968 0.5728 0.2395 0.057 Uiso 1 1 calc R U
H26C H 0.2519 0.5749 0.2117 0.057 Uiso 1 1 calc R U
C27 C 0.4348(5) 0.60811(17) 0.26374(8) 0.0509(10) Uani 1 1 d . .
H27A H 0.5187 0.5921 0.2475 0.076 Uiso 1 1 calc R U
H27B H 0.3853 0.5781 0.2776 0.076 Uiso 1 1 calc R U
H27C H 0.5007 0.6350 0.2775 0.076 Uiso 1 1 calc R U
C28 C 0.3835(3) 1.11620(10) 0.14168(6) 0.0218(5) Uani 1 1 d . .
H28A H 0.5008 1.0970 0.1445 0.033 Uiso 1 1 calc R U
H28B H 0.3413 1.1302 0.1630 0.033 Uiso 1 1 calc R U
H28C H 0.3987 1.1476 0.1264 0.033 Uiso 1 1 calc R U
C29 C 0.3203(4) 1.05181(10) 0.09536(6) 0.0223(5) Uani 1 1 d . .
H29A H 0.3534 1.0830 0.0809 0.033 Uiso 1 1 calc R U
H29B H 0.2284 1.0284 0.0845 0.033 Uiso 1 1 calc R U
H29C H 0.4292 1.0293 0.1001 0.033 Uiso 1 1 calc R U
C30 C 0.2292(3) 0.87788(9) 0.17710(6) 0.0195(5) Uani 1 1 d . .
H30A H 0.2898 0.8918 0.1572 0.029 Uiso 1 1 calc R U
H30B H 0.1294 0.8527 0.1709 0.029 Uiso 1 1 calc R U
H30C H 0.3178 0.8576 0.1907 0.029 Uiso 1 1 calc R U
C1" C 0.9106(3) 1.06925(9) 0.00454(5) 0.0144(4) Uani 1 1 d . .
H1" H 1.0145 1.0666 0.0204 0.017 Uiso 1 1 calc R U
C2" C 0.9665(3) 1.10373(9) -0.02527(6) 0.0146(4) Uani 1 1 d . .
H2" H 0.8630 1.1047 -0.0413 0.018 Uiso 1 1 calc R U
C3" C 1.0097(3) 1.16361(9) -0.01414(5) 0.0141(4) Uani 1 1 d . .
H3" H 1.1104 1.1615 0.0025 0.017 Uiso 1 1 calc R U
C4" C 0.8416(3) 1.18763(9) 0.00309(5) 0.0138(4) Uani 1 1 d . .
H4" H 0.7366 1.1890 -0.0126 0.017 Uiso 1 1 calc R U
C5" C 0.7937(3) 1.14953(9) 0.03228(5) 0.0141(4) Uani 1 1 d . .
H5" H 0.9009 1.1476 0.0475 0.017 Uiso 1 1 calc R U
C6" C 0.6275(3) 1.16767(9) 0.05143(5) 0.0162(4) Uani 1 1 d . .
H6"1 H 0.6092 1.1415 0.0700 0.019 Uiso 1 1 calc R U
H6"2 H 0.6504 1.2053 0.0607 0.019 Uiso 1 1 calc R U
C1' C 0.0652(3) 1.20516(9) 0.11036(6) 0.0162(5) Uani 1 1 d . .
H1' H 0.1321 1.2093 0.1317 0.019 Uiso 1 1 calc R U
C2' C 0.1335(3) 1.24840(9) 0.08578(6) 0.0153(4) Uani 1 1 d . .
H2' H 0.0640 1.2446 0.0647 0.018 Uiso 1 1 calc R U
C3' C 0.1014(3) 1.30659(9) 0.10033(6) 0.0162(4) Uani 1 1 d . .
H3' H 0.1664 1.3084 0.1219 0.019 Uiso 1 1 calc R U
C4' C -0.1019(3) 1.31325(9) 0.10695(6) 0.0172(5) Uani 1 1 d . .
H4' H -0.1703 1.3097 0.0858 0.021 Uiso 1 1 calc R U
C5' C -0.1620(3) 1.26614(9) 0.13042(6) 0.0164(5) Uani 1 1 d . .
H5' H -0.0927 1.2692 0.1515 0.020 Uiso 1 1 calc R U
C6' C -0.3629(3) 1.26826(10) 0.13733(6) 0.0198(5) Uani 1 1 d . .
H6'1 H -0.3950 1.3049 0.1471 0.024 Uiso 1 1 calc R U
H6'2 H -0.4321 1.2640 0.1166 0.024 Uiso 1 1 calc R U
C1S C 0.9539(5) 0.5161(2) 0.08100(11) 0.0634(12) Uani 1 1 d . .
H1S1 H 0.9704 0.5379 0.1012 0.095 Uiso 1 1 calc R U
H1S2 H 0.8897 0.4811 0.0861 0.095 Uiso 1 1 calc R U
H1S3 H 0.8819 0.5378 0.0652 0.095 Uiso 1 1 calc R U
C1A C 0.6359(3) 0.91463(9) 0.05313(6) 0.0197(5) Uani 1 1 d . .
H1A1 H 0.5049 0.9070 0.0572 0.024 Uiso 1 1 calc R U
H1A2 H 0.6904 0.9278 0.0740 0.024 Uiso 1 1 calc R U
C2A C 0.6524(3) 0.96129(9) 0.02728(6) 0.0198(5) Uani 1 1 d . .
H2A1 H 0.5877 0.9499 0.0070 0.024 Uiso 1 1 calc R U
H2A2 H 0.5935 0.9957 0.0357 0.024 Uiso 1 1 calc R U
C3A C 0.8509(3) 0.97347(9) 0.01925(6) 0.0152(4) Uani 1 1 d . .
H3A H 0.9104 0.9885 0.0395 0.018 Uiso 1 1 calc R U
C4A C 0.9614(3) 0.92228(9) 0.00770(6) 0.0169(5) Uani 1 1 d . .
C5A C 0.9325(3) 0.87502(9) 0.03373(6) 0.0146(4) Uani 1 1 d . .
H5A1 H 0.9845 0.8907 0.0545 0.018 Uiso 1 1 calc R U
C6A C 1.0472(3) 0.82262(9) 0.02684(6) 0.0183(5) Uani 1 1 d . .
H6A1 H 0.9929 0.8016 0.0083 0.022 Uiso 1 1 calc R U
H6A2 H 1.1725 0.8338 0.0205 0.022 Uiso 1 1 calc R U
C7A C 1.0554(3) 0.78500(9) 0.05714(6) 0.0185(5) Uani 1 1 d . .
H7A1 H 1.1186 0.8053 0.0751 0.022 Uiso 1 1 calc R U
H7A2 H 1.1288 0.7514 0.0518 0.022 Uiso 1 1 calc R U
C8A C 0.8660(3) 0.76639(9) 0.06940(6) 0.0151(4) Uani 1 1 d . .
C9A C 0.7420(3) 0.81969(9) 0.07346(6) 0.0159(4) Uani 1 1 d . .
H9A1 H 0.8043 0.8425 0.0907 0.019 Uiso 1 1 calc R U
C10A C 0.7313(3) 0.85942(9) 0.04269(6) 0.0156(4) Uani 1 1 d . .
C11A C 0.5539(3) 0.80487(10) 0.08851(6) 0.0232(5) Uani 1 1 d . .
H11D H 0.4847 0.8398 0.0924 0.028 Uiso 1 1 calc R U
H11E H 0.4841 0.7821 0.0725 0.028 Uiso 1 1 calc R U
C12A C 0.5691(3) 0.77235(10) 0.12115(7) 0.0237(5) Uani 1 1 d . .
H12C H 0.6226 0.7968 0.1383 0.028 Uiso 1 1 calc R U
H12D H 0.4461 0.7606 0.1285 0.028 Uiso 1 1 calc R U
C13A C 0.6899(3) 0.72097(9) 0.11620(6) 0.0186(5) Uani 1 1 d . .
H13A H 0.6319 0.6980 0.0985 0.022 Uiso 1 1 calc R U
C14A C 0.8822(3) 0.73717(9) 0.10390(6) 0.0164(4) Uani 1 1 d . .
C15A C 0.9793(3) 0.68001(10) 0.10551(6) 0.0214(5) Uani 1 1 d . .
H15C H 0.9401 0.6554 0.0872 0.026 Uiso 1 1 calc R U
H15D H 1.1137 0.6845 0.1047 0.026 Uiso 1 1 calc R U
C16A C 0.9176(3) 0.65639(10) 0.13895(6) 0.0217(5) Uani 1 1 d . .
H16C H 1.0039 0.6676 0.1565 0.026 Uiso 1 1 calc R U
H16D H 0.9119 0.6150 0.1382 0.026 Uiso 1 1 calc R U
C17A C 0.7241(3) 0.68151(9) 0.14550(6) 0.0193(5) Uani 1 1 d . .
H17A H 0.7299 0.7045 0.1660 0.023 Uiso 1 1 calc R U
C18A C 0.7870(4) 0.72472(9) 0.04400(6) 0.0219(5) Uani 1 1 d . .
H18D H 0.8038 0.7397 0.0218 0.033 Uiso 1 1 calc R U
H18E H 0.6564 0.7192 0.0482 0.033 Uiso 1 1 calc R U
H18F H 0.8508 0.6888 0.0459 0.033 Uiso 1 1 calc R U
C19A C 0.6209(4) 0.83383(9) 0.01404(6) 0.0222(5) Uani 1 1 d . .
H19D H 0.5250 0.8095 0.0229 0.033 Uiso 1 1 calc R U
H19E H 0.7027 0.8119 0.0000 0.033 Uiso 1 1 calc R U
H19F H 0.5650 0.8639 0.0011 0.033 Uiso 1 1 calc R U
C20A C 0.5776(3) 0.63685(10) 0.14998(6) 0.0191(5) Uani 1 1 d . .
C21A C 0.6298(3) 0.59686(10) 0.17786(6) 0.0194(5) Uani 1 1 d . .
C22A C 0.5450(3) 0.59578(9) 0.12184(6) 0.0192(5) Uani 1 1 d . .
H22C H 0.6603 0.5869 0.1102 0.023 Uiso 1 1 calc R U
H22D H 0.4554 0.6107 0.1059 0.023 Uiso 1 1 calc R U
C23A C 0.4693(4) 0.54438(10) 0.13987(6) 0.0194(5) Uani 1 1 d . .
H23A H 0.3339 0.5480 0.1424 0.023 Uiso 1 1 calc R U
C24A C 0.5156(3) 0.48809(9) 0.12400(5) 0.0173(5) Uani 1 1 d . .
H24A H 0.6515 0.4841 0.1251 0.021 Uiso 1 1 calc R U
C25A C 0.4335(4) 0.43558(10) 0.14115(6) 0.0206(5) Uani 1 1 d . .
C26A C 0.2280(4) 0.43897(11) 0.14576(7) 0.0280(6) Uani 1 1 d . .
H26D H 0.1697 0.4469 0.1246 0.042 Uiso 1 1 calc R U
H26E H 0.1990 0.4689 0.1614 0.042 Uiso 1 1 calc R U
H26F H 0.1826 0.4032 0.1543 0.042 Uiso 1 1 calc R U
C27A C 0.5283(4) 0.42308(11) 0.17377(6) 0.0295(6) Uani 1 1 d . .
H27D H 0.4860 0.3869 0.1822 0.044 Uiso 1 1 calc R U
H27E H 0.4989 0.4525 0.1897 0.044 Uiso 1 1 calc R U
H27F H 0.6608 0.4218 0.1704 0.044 Uiso 1 1 calc R U
C28A C 1.1641(3) 0.93976(10) 0.00738(7) 0.0250(5) Uani 1 1 d . .
H28D H 1.2368 0.9106 -0.0034 0.037 Uiso 1 1 calc R U
H28E H 1.2070 0.9447 0.0300 0.037 Uiso 1 1 calc R U
H28F H 1.1774 0.9751 -0.0047 0.037 Uiso 1 1 calc R U
C29A C 0.9098(4) 0.90555(10) -0.02761(6) 0.0251(5) Uani 1 1 d . .
H29D H 0.9543 0.9341 -0.0430 0.038 Uiso 1 1 calc R U
H29E H 0.7766 0.9025 -0.0294 0.038 Uiso 1 1 calc R U
H29F H 0.9657 0.8694 -0.0329 0.038 Uiso 1 1 calc R U
C30A C 0.9800(3) 0.77499(10) 0.12919(6) 0.0208(5) Uani 1 1 d . .
H30D H 0.9485 0.7628 0.1515 0.031 Uiso 1 1 calc R U
H30E H 0.9410 0.8139 0.1261 0.031 Uiso 1 1 calc R U
H30F H 1.1125 0.7723 0.1261 0.031 Uiso 1 1 calc R U
H1W H 1.022(7) 0.409(2) 0.0107(12) 0.084(16) Uiso 1 1 d . .
H2W H 0.867(9) 0.407(2) 0.0328(12) 0.089(18) Uiso 1 1 d . .

loop_
_atom_site_aniso_label
_atom_site_aniso_U_11
_atom_site_aniso_U_22
_atom_site_aniso_U_33
_atom_site_aniso_U_23
_atom_site_aniso_U_13
_atom_site_aniso_U_12
O1 0.0231(9) 0.0119(7) 0.0181(8) 0.0007(6) 0.0024(6) 0.0012(6)
O2 0.0205(9) 0.0320(10) 0.0316(10) 0.0033(8) -0.0030(7) 0.0003(7)
O3 0.0270(10) 0.0326(10) 0.0252(9) 0.0016(8) 0.0084(7) 0.0008(8)
O4 0.0374(11) 0.0268(9) 0.0270(10) 0.0086(8) 0.0111(8) 0.0040(8)
O5 0.0400(12) 0.0353(11) 0.0268(10) -0.0003(8) -0.0063(8) -0.0008(9)
O6 0.0318(11) 0.0264(9) 0.0231(9) 0.0016(7) 0.0033(7) -0.0019(8)
O7 0.0173(9) 0.0168(8) 0.0261(9) -0.0023(7) 0.0052(6) 0.0005(6)
O8 0.0190(9) 0.0174(8) 0.0288(9) 0.0055(7) 0.0023(7) -0.0025(6)
O9 0.0206(9) 0.0131(8) 0.0442(11) -0.0051(7) 0.0067(8) 0.0007(6)
O10 0.0154(8) 0.0123(7) 0.0219(8) -0.0018(6) 0.0020(6) -0.0009(6)
O11 0.0195(9) 0.0204(8) 0.0263(9) 0.0047(7) 0.0054(7) -0.0033(6)
O1S 0.0272(11) 0.0507(13) 0.0397(12) -0.0104(10) 0.0003(9) 0.0020(9)
O2S 0.0228(11) 0.0478(12) 0.0282(11) -0.0017(9) 0.0010(7) 0.0056(8)
O1A 0.0229(8) 0.0086(7) 0.0163(8) 0.0001(6) -0.0008(6) 0.0008(6)
O2A 0.0228(9) 0.0211(8) 0.0225(9) -0.0013(7) 0.0021(7) -0.0001(7)
O3A 0.0325(10) 0.0248(9) 0.0206(9) 0.0001(7) -0.0047(7) -0.0044(7)
O4A 0.0362(10) 0.0156(8) 0.0184(8) 0.0023(6) -0.0028(7) -0.0057(7)
O5A 0.0232(9) 0.0204(8) 0.0171(8) -0.0005(7) -0.0009(6) 0.0002(7)
O6A 0.0254(9) 0.0145(8) 0.0276(9) -0.0013(7) -0.0009(7) 0.0020(6)
O7A 0.0173(8) 0.0186(8) 0.0226(9) -0.0057(7) 0.0033(6) 0.0016(6)
O8A 0.0173(8) 0.0160(8) 0.0194(8) 0.0047(6) 0.0011(6) -0.0018(6)
O9A 0.0198(8) 0.0105(7) 0.0224(8) -0.0022(6) 0.0018(6) 0.0001(6)
O10A 0.0149(8) 0.0099(7) 0.0201(8) -0.0002(6) 0.0029(6) 0.0009(6)
O11A 0.0180(8) 0.0165(8) 0.0218(8) 0.0032(7) -0.0012(6) 0.0015(6)
C1 0.0165(12) 0.0177(11) 0.0264(12) 0.0059(10) -0.0039(9) -0.0025(9)
C2 0.0178(12) 0.0187(11) 0.0251(12) 0.0061(10) -0.0046(9) 0.0008(9)
C3 0.0213(12) 0.0124(10) 0.0182(11) 0.0028(9) 0.0017(8) 0.0016(9)
C4 0.0141(11) 0.0143(10) 0.0212(12) 0.0009(9) 0.0008(8) 0.0000(8)
C5 0.0144(11) 0.0129(10) 0.0214(11) 0.0003(9) -0.0014(8) 0.0005(8)
C6 0.0129(12) 0.0157(11) 0.0291(13) 0.0027(9) -0.0026(9) -0.0006(8)
C7 0.0167(12) 0.0173(11) 0.0253(12) 0.0018(9) -0.0061(9) -0.0019(9)
C8 0.0161(11) 0.0132(10) 0.0196(11) 0.0015(9) -0.0038(8) 0.0001(8)
C9 0.0160(12) 0.0137(10) 0.0210(12) 0.0016(9) -0.0025(8) 0.0006(8)
C10 0.0169(11) 0.0135(10) 0.0205(12) 0.0023(9) -0.0027(8) 0.0003(9)
C11 0.0150(12) 0.0218(12) 0.0297(13) 0.0069(10) -0.0048(9) -0.0015(9)
C12 0.0175(13) 0.0261(13) 0.0334(14) 0.0095(11) 0.0000(10) -0.0002(10)
C13 0.0181(12) 0.0184(11) 0.0213(12) 0.0020(9) -0.0003(9) 0.0007(9)
C14 0.0214(12) 0.0169(11) 0.0198(12) -0.0003(9) -0.0018(9) -0.0001(9)
C15 0.0251(14) 0.0235(12) 0.0234(12) 0.0051(10) -0.0075(10) -0.0011(10)
C16 0.0299(14) 0.0223(12) 0.0212(12) 0.0014(10) -0.0031(10) -0.0012(10)
C17 0.0255(13) 0.0195(12) 0.0205(12) 0.0020(10) 0.0017(10) 0.0014(9)
C18 0.0431(16) 0.0202(12) 0.0231(13) -0.0006(10) 0.0040(11) 0.0022(11)
C19 0.0286(14) 0.0173(11) 0.0205(12) 0.0003(9) -0.0031(10) -0.0041(9)
C20 0.0192(12) 0.0254(12) 0.0192(12) 0.0045(10) 0.0013(9) -0.0013(9)
C21 0.0183(12) 0.0238(12) 0.0243(13) 0.0026(10) 0.0007(9) -0.0044(9)
C22 0.0270(13) 0.0214(12) 0.0190(12) 0.0024(10) 0.0005(9) -0.0012(10)
C23 0.0302(14) 0.0226(12) 0.0213(12) 0.0018(10) 0.0043(10) -0.0009(10)
C24 0.0344(15) 0.0260(13) 0.0204(12) 0.0056(10) 0.0002(10) 0.0039(11)
C25 0.0327(15) 0.0277(13) 0.0230(13) 0.0082(11) 0.0052(11) 0.0078(11)
C26 0.0521(19) 0.0213(13) 0.0402(17) -0.0010(12) 0.0152(14) -0.0022(12)
C27 0.048(2) 0.070(2) 0.0346(17) 0.0195(17) 0.0079(14) 0.0328(18)
C28 0.0194(12) 0.0166(11) 0.0293(13) 0.0028(10) -0.0030(10) -0.0034(9)
C29 0.0229(13) 0.0175(11) 0.0264(13) -0.0003(10) 0.0058(10) 0.0032(9)
C30 0.0196(12) 0.0169(11) 0.0221(12) 0.0005(9) -0.0020(9) 0.0024(9)
C1" 0.0143(11) 0.0112(10) 0.0179(11) -0.0014(8) -0.0006(8) 0.0027(8)
C2" 0.0128(11) 0.0132(10) 0.0178(11) 0.0007(9) 0.0011(8) 0.0005(8)
C3" 0.0153(11) 0.0128(10) 0.0142(10) 0.0027(8) 0.0003(8) -0.0008(8)
C4" 0.0157(11) 0.0100(10) 0.0156(11) 0.0007(8) -0.0003(8) -0.0004(8)
C5" 0.0168(11) 0.0095(10) 0.0161(11) -0.0003(8) -0.0009(8) -0.0008(8)
C6" 0.0192(11) 0.0146(10) 0.0149(11) 0.0019(8) 0.0004(8) 0.0016(8)
C1' 0.0160(12) 0.0148(11) 0.0177(11) -0.0012(9) -0.0012(8) 0.0000(8)
C2' 0.0134(11) 0.0163(11) 0.0161(11) -0.0015(9) 0.0007(8) -0.0011(8)
C3' 0.0173(12) 0.0140(10) 0.0172(11) 0.0019(9) 0.0009(8) -0.0009(8)
C4' 0.0178(12) 0.0122(10) 0.0216(12) -0.0006(9) 0.0006(8) 0.0004(8)
C5' 0.0169(12) 0.0138(10) 0.0183(11) -0.0017(9) -0.0004(8) 0.0011(8)
C6' 0.0196(12) 0.0148(11) 0.0249(12) 0.0036(9) 0.0029(9) 0.0000(8)
C1S 0.037(2) 0.078(3) 0.075(3) -0.024(2) -0.0066(18) 0.0185(19)
C1A 0.0162(11) 0.0138(10) 0.0291(13) 0.0017(10) 0.0033(9) 0.0026(8)
C2A 0.0173(12) 0.0144(11) 0.0278(13) 0.0033(10) 0.0017(9) 0.0038(8)
C3A 0.0203(12) 0.0089(9) 0.0164(11) 0.0018(8) -0.0022(8) 0.0012(8)
C4A 0.0185(12) 0.0133(10) 0.0189(12) 0.0032(9) 0.0027(8) 0.0011(8)
C5A 0.0169(12) 0.0104(10) 0.0166(11) -0.0015(8) -0.0002(8) 0.0020(8)
C6A 0.0186(11) 0.0130(10) 0.0234(12) 0.0015(9) 0.0051(9) 0.0026(9)
C7A 0.0159(12) 0.0140(10) 0.0257(12) 0.0033(9) 0.0011(9) 0.0037(8)
C8A 0.0163(11) 0.0105(10) 0.0185(11) -0.0003(9) -0.0010(8) 0.0003(8)
C9A 0.0157(11) 0.0104(10) 0.0216(12) -0.0004(9) -0.0011(9) -0.0004(8)
C10A 0.0147(11) 0.0111(10) 0.0211(12) -0.0003(9) -0.0011(8) 0.0000(8)
C11A 0.0152(12) 0.0188(11) 0.0355(14) 0.0081(10) 0.0018(9) 0.0024(9)
C12A 0.0178(13) 0.0186(12) 0.0346(14) 0.0063(10) 0.0072(9) 0.0022(9)
C13A 0.0202(12) 0.0140(10) 0.0215(12) 0.0034(9) -0.0001(9) -0.0015(9)
C14A 0.0165(11) 0.0117(10) 0.0210(12) 0.0002(9) -0.0013(8) 0.0002(9)
C15A 0.0229(12) 0.0142(11) 0.0272(13) 0.0033(9) 0.0003(9) 0.0034(9)
C16A 0.0242(13) 0.0159(11) 0.0252(13) 0.0042(9) -0.0023(9) -0.0009(9)
C17A 0.0247(12) 0.0143(11) 0.0190(12) 0.0013(9) -0.0016(9) -0.0048(9)
C18A 0.0295(13) 0.0134(10) 0.0227(12) -0.0013(9) -0.0036(10) -0.0015(9)
C19A 0.0242(12) 0.0149(11) 0.0276(13) 0.0031(9) -0.0088(10) -0.0025(9)
C20A 0.0232(13) 0.0156(11) 0.0186(11) 0.0020(9) 0.0002(9) -0.0018(9)
C21A 0.0235(12) 0.0169(11) 0.0179(12) -0.0003(9) 0.0014(9) -0.0016(9)
C22A 0.0247(12) 0.0147(11) 0.0182(12) -0.0001(9) -0.0004(9) -0.0032(9)
C23A 0.0236(12) 0.0170(11) 0.0177(11) 0.0007(9) 0.0001(9) -0.0037(9)
C24A 0.0174(12) 0.0161(11) 0.0185(11) -0.0002(9) -0.0008(8) 0.0004(8)
C25A 0.0267(13) 0.0130(11) 0.0220(12) -0.0012(9) 0.0009(10) -0.0008(9)
C26A 0.0273(14) 0.0206(12) 0.0361(15) -0.0013(11) 0.0090(11) -0.0043(10)
C27A 0.0457(16) 0.0178(12) 0.0249(13) 0.0039(10) -0.0030(12) -0.0017(11)
C28A 0.0198(13) 0.0187(11) 0.0364(14) 0.0089(10) 0.0068(10) 0.0033(9)
C29A 0.0400(15) 0.0153(11) 0.0200(12) 0.0024(9) 0.0031(11) 0.0064(10)
C30A 0.0232(13) 0.0187(11) 0.0206(12) 0.0032(10) -0.0044(9) -0.0042(9)

loop_
_atom_type_symbol
_atom_type_description
_atom_type_scat_dispersion_real
_atom_type_scat_dispersion_imag
_atom_type_scat_source
C C 0.0181 0.0091 'International Tables Vol C Tables 4.2.6.8 and 6.1.1.4'
H H 0.0000 0.0000 'International Tables Vol C Tables 4.2.6.8 and 6.1.1.4'
O O 0.0492 0.0322 'International Tables Vol C Tables 4.2.6.8 and 6.1.1.4'

loop_
_geom_angle_atom_site_label_1
_geom_angle_atom_site_label_2
_geom_angle_atom_site_label_3
_geom_angle
C1' O1 C3 112.96(17)
C20 O2 H2 109.5
C21 O4 C23 111.8(2)
C24 O5 H5 109.5
C25 O6 H6 109.5
C2' O7 H7 109.5
C3' O8 H8 109.5
C4' O9 H9 109.5
C1' O10 C5' 111.28(17)
C6' O11 H11 109.5
C1S O1S H1S 109.5
H1W O2S H2W 104(4)
C1" O1A C3A 115.93(16)
C20A O2A H2A 109.5
C21A O4A C23A 110.29(18)
C24A O5A H5A 109.5
C25A O6A H6A 109.5
C2" O7A H7A 109.5
C3" O8A H8A 109.5
C4" O9A H9A 109.5
C1" O10A C5" 112.32(16)
C6" O11A H11A 109.5
C2 C1 C10 114.0(2)
C2 C1 H1A 108.8
C10 C1 H1A 108.8
C2 C1 H1B 108.8
C10 C1 H1B 108.8
H1A C1 H1B 107.7
C3 C2 C1 111.04(19)
C3 C2 H2B 109.4
C1 C2 H2B 109.4
C3 C2 H2C 109.4
C1 C2 H2C 109.4
H2B C2 H2C 108.0
O1 C3 C2 109.61(19)
O1 C3 C4 110.51(19)
C2 C3 C4 112.92(18)
O1 C3 H3 107.9
C2 C3 H3 107.9
C4 C3 H3 107.9
C29 C4 C28 107.1(2)
C29 C4 C3 111.7(2)
C28 C4 C3 107.43(18)
C29 C4 C5 115.81(18)
C28 C4 C5 109.16(19)
C3 C4 C5 105.40(18)
C6 C5 C10 111.47(18)
C6 C5 C4 114.54(19)
C10 C5 C4 116.39(19)
C6 C5 H5B 104.3
C10 C5 H5B 104.3
C4 C5 H5B 104.3
C7 C6 C5 109.98(19)
C7 C6 H6B 109.7
C5 C6 H6B 109.7
C7 C6 H6C 109.7
C5 C6 H6C 109.7
H6B C6 H6C 108.2
C6 C7 C8 112.98(19)
C6 C7 H7B 109.0
C8 C7 H7B 109.0
C6 C7 H7C 109.0
C8 C7 H7C 109.0
H7B C7 H7C 107.8
C30 C8 C7 107.17(19)
C30 C8 C14 110.10(18)
C7 C8 C14 111.08(19)
C30 C8 C9 112.95(19)
C7 C8 C9 108.35(17)
C14 C8 C9 107.22(18)
C11 C9 C10 113.93(19)
C11 C9 C8 111.63(18)
C10 C9 C8 116.31(19)
C11 C9 H9B 104.5
C10 C9 H9B 104.5
C8 C9 H9B 104.5
C19 C10 C1 108.11(19)
C19 C10 C5 114.2(2)
C1 C10 C5 107.14(18)
C19 C10 C9 112.55(18)
C1 C10 C9 107.64(19)
C5 C10 C9 106.91(18)
C12 C11 C9 113.4(2)
C12 C11 H11B 108.9
C9 C11 H11B 108.9
C12 C11 H11C 108.9
C9 C11 H11C 108.9
H11B C11 H11C 107.7
C13 C12 C11 109.8(2)
C13 C12 H12A 109.7
C11 C12 H12A 109.7
C13 C12 H12B 109.7
C11 C12 H12B 109.7
H12A C12 H12B 108.2
C12 C13 C17 118.8(2)
C12 C13 C14 111.52(19)
C17 C13 C14 105.54(19)
C12 C13 H13 106.8
C17 C13 H13 106.8
C14 C13 H13 106.8
C13 C14 C15 99.75(18)
C13 C14 C18 110.7(2)
C15 C14 C18 106.1(2)
C13 C14 C8 109.42(19)
C15 C14 C8 117.9(2)
C18 C14 C8 112.22(19)
C16 C15 C14 103.5(2)
C16 C15 H15A 111.1
C14 C15 H15A 111.1
C16 C15 H15B 111.1
C14 C15 H15B 111.1
H15A C15 H15B 109.0
C15 C16 C17 105.77(19)
C15 C16 H16A 110.6
C17 C16 H16A 110.6
C15 C16 H16B 110.6
C17 C16 H16B 110.6
H16A C16 H16B 108.7
C20 C17 C13 113.7(2)
C20 C17 C16 112.6(2)
C13 C17 C16 104.3(2)
C20 C17 H17 108.7
C13 C17 H17 108.7
C16 C17 H17 108.7
C14 C18 H18A 109.5
C14 C18 H18B 109.5
H18A C18 H18B 109.5
C14 C18 H18C 109.5
H18A C18 H18C 109.5
H18B C18 H18C 109.5
C10 C19 H19A 109.5
C10 C19 H19B 109.5
H19A C19 H19B 109.5
C10 C19 H19C 109.5
H19A C19 H19C 109.5
H19B C19 H19C 109.5
O2 C20 C21 105.3(2)
O2 C20 C22 107.9(2)
C21 C20 C22 103.5(2)
O2 C20 C17 111.8(2)
C21 C20 C17 110.7(2)
C22 C20 C17 116.7(2)
O3 C21 O4 122.1(2)
O3 C21 C20 125.8(2)
O4 C21 C20 111.9(2)
C20 C22 C23 105.78(19)
C20 C22 H22A 110.6
C23 C22 H22A 110.6
C20 C22 H22B 110.6
C23 C22 H22B 110.6
H22A C22 H22B 108.7
O4 C23 C24 104.9(2)
O4 C23 C22 105.9(2)
C24 C23 C22 116.1(2)
O4 C23 H23 109.9
C24 C23 H23 109.9
C22 C23 H23 109.9
O5 C24 C23 108.7(2)
O5 C24 C25 107.8(2)
C23 C24 C25 116.1(2)
O5 C24 H24 108.0
C23 C24 H24 108.0
C25 C24 H24 108.0
O6 C25 C26 106.0(2)
O6 C25 C27 109.9(2)
C26 C25 C27 111.3(3)
O6 C25 C24 108.9(2)
C26 C25 C24 113.1(2)
C27 C25 C24 107.7(2)
C25 C26 H26A 109.5
C25 C26 H26B 109.5
H26A C26 H26B 109.5
C25 C26 H26C 109.5
H26A C26 H26C 109.5
H26B C26 H26C 109.5
C25 C27 H27A 109.5
C25 C27 H27B 109.5
H27A C27 H27B 109.5
C25 C27 H27C 109.5
H27A C27 H27C 109.5
H27B C27 H27C 109.5
C4 C28 H28A 109.5
C4 C28 H28B 109.5
H28A C28 H28B 109.5
C4 C28 H28C 109.5
H28A C28 H28C 109.5
H28B C28 H28C 109.5
C4 C29 H29A 109.5
C4 C29 H29B 109.5
H29A C29 H29B 109.5
C4 C29 H29C 109.5
H29A C29 H29C 109.5
H29B C29 H29C 109.5
C8 C30 H30A 109.5
C8 C30 H30B 109.5
H30A C30 H30B 109.5
C8 C30 H30C 109.5
H30A C30 H30C 109.5
H30B C30 H30C 109.5
O1A C1" O10A 107.97(17)
O1A C1" C2" 108.55(18)
O10A C1" C2" 109.81(17)
O1A C1" H1" 110.2
O10A C1" H1" 110.2
C2" C1" H1" 110.2
O7A C2" C1" 110.53(18)
O7A C2" C3" 109.91(17)
C1" C2" C3" 108.99(18)
O7A C2" H2" 109.1
C1" C2" H2" 109.1
C3" C2" H2" 109.1
O8A C3" C4" 112.32(17)
O8A C3" C2" 112.73(18)
C4" C3" C2" 108.66(17)
O8A C3" H3" 107.6
C4" C3" H3" 107.6
C2" C3" H3" 107.6
O9A C4" C3" 108.05(17)
O9A C4" C5" 111.06(17)
C3" C4" C5" 108.38(17)
O9A C4" H4" 109.8
C3" C4" H4" 109.8
C5" C4" H4" 109.8
O10A C5" C6" 106.49(17)
O10A C5" C4" 108.80(17)
C6" C5" C4" 114.37(18)
O10A C5" H5" 109.0
C6" C5" H5" 109.0
C4" C5" H5" 109.0
O11A C6" C5" 113.73(17)
O11A C6" H6"1 108.8
C5" C6" H6"1 108.8
O11A C6" H6"2 108.8
C5" C6" H6"2 108.8
H6"1 C6" H6"2 107.7
O1 C1' O10 108.12(18)
O1 C1' C2' 109.58(18)
O10 C1' C2' 109.11(19)
O1 C1' H1' 110.0
O10 C1' H1' 110.0
C2' C1' H1' 110.0
O7 C2' C1' 111.27(19)
O7 C2' C3' 108.71(19)
C1' C2' C3' 108.24(18)
O7 C2' H2' 109.5
C1' C2' H2' 109.5
C3' C2' H2' 109.5
O8 C3' C4' 114.29(19)
O8 C3' C2' 110.69(19)
C4' C3' C2' 108.32(19)
O8 C3' H3' 107.8
C4' C3' H3' 107.8
C2' C3' H3' 107.8
O9 C4' C3' 109.38(19)
O9 C4' C5' 111.65(19)
C3' C4' C5' 108.23(19)
O9 C4' H4' 109.2
C3' C4' H4' 109.2
C5' C4' H4' 109.2
O10 C5' C6' 107.18(19)
O10 C5' C4' 109.23(18)
C6' C5' C4' 111.8(2)
O10 C5' H5' 109.5
C6' C5' H5' 109.5
C4' C5' H5' 109.5
O11 C6' C5' 109.3(2)
O11 C6' H6'1 109.8
C5' C6' H6'1 109.8
O11 C6' H6'2 109.8
C5' C6' H6'2 109.8
H6'1 C6' H6'2 108.3
O1S C1S H1S1 109.5
O1S C1S H1S2 109.5
H1S1 C1S H1S2 109.5
O1S C1S H1S3 109.5
H1S1 C1S H1S3 109.5
H1S2 C1S H1S3 109.5
C2A C1A C10A 113.22(19)
C2A C1A H1A1 108.9
C10A C1A H1A1 108.9
C2A C1A H1A2 108.9
C10A C1A H1A2 108.9
H1A1 C1A H1A2 107.7
C3A C2A C1A 111.21(19)
C3A C2A H2A1 109.4
C1A C2A H2A1 109.4
C3A C2A H2A2 109.4
C1A C2A H2A2 109.4
H2A1 C2A H2A2 108.0
O1A C3A C2A 109.54(18)
O1A C3A C4A 108.60(17)
C2A C3A C4A 114.60(19)
O1A C3A H3A 108.0
C2A C3A H3A 108.0
C4A C3A H3A 108.0
C29A C4A C3A 111.24(19)
C29A C4A C28A 107.4(2)
C3A C4A C28A 107.02(19)
C29A C4A C5A 114.29(19)
C3A C4A C5A 107.24(18)
C28A C4A C5A 109.41(19)
C6A C5A C10A 111.33(18)
C6A C5A C4A 113.10(18)
C10A C5A C4A 117.29(18)
C6A C5A H5A1 104.5
C10A C5A H5A1 104.5
C4A C5A H5A1 104.5
C7A C6A C5A 110.80(19)
C7A C6A H6A1 109.5
C5A C6A H6A1 109.5
C7A C6A H6A2 109.5
C5A C6A H6A2 109.5
H6A1 C6A H6A2 108.1
C6A C7A C8A 113.34(19)
C6A C7A H7A1 108.9
C8A C7A H7A1 108.9
C6A C7A H7A2 108.9
C8A C7A H7A2 108.9
H7A1 C7A H7A2 107.7
C7A C8A C18A 107.85(19)
C7A C8A C14A 110.47(18)
C18A C8A C14A 109.77(18)
C7A C8A C9A 108.64(17)
C18A C8A C9A 112.07(19)
C14A C8A C9A 108.05(18)
C11A C9A C10A 114.12(18)
C11A C9A C8A 111.67(18)
C10A C9A C8A 115.74(19)
C11A C9A H9A1 104.6
C10A C9A H9A1 104.6
C8A C9A H9A1 104.6
C19A C10A C1A 107.95(19)
C19A C10A C5A 114.3(2)
C1A C10A C5A 106.54(17)
C19A C10A C9A 112.79(18)
C1A C10A C9A 108.54(18)
C5A C10A C9A 106.43(18)
C12A C11A C9A 113.1(2)
C12A C11A H11D 109.0
C9A C11A H11D 109.0
C12A C11A H11E 109.0
C9A C11A H11E 109.0
H11D C11A H11E 107.8
C13A C12A C11A 109.5(2)
C13A C12A H12C 109.8
C11A C12A H12C 109.8
C13A C12A H12D 109.8
C11A C12A H12D 109.8
H12C C12A H12D 108.2
C12A C13A C17A 119.0(2)
C12A C13A C14A 111.65(19)
C17A C13A C14A 104.85(19)
C12A C13A H13A 106.9
C17A C13A H13A 106.9
C14A C13A H13A 106.9
C15A C14A C13A 100.63(18)
C15A C14A C30A 106.05(19)
C13A C14A C30A 110.70(19)
C15A C14A C8A 117.82(19)
C13A C14A C8A 109.40(18)
C30A C14A C8A 111.67(18)
C16A C15A C14A 103.1(2)
C16A C15A H15C 111.1
C14A C15A H15C 111.1
C16A C15A H15D 111.1
C14A C15A H15D 111.1
H15C C15A H15D 109.1
C15A C16A C17A 105.99(19)
C15A C16A H16C 110.5
C17A C16A H16C 110.5
C15A C16A H16D 110.5
C17A C16A H16D 110.5
H16C C16A H16D 108.7
C20A C17A C13A 114.0(2)
C20A C17A C16A 112.91(19)
C13A C17A C16A 104.54(19)
C20A C17A H17A 108.4
C13A C17A H17A 108.4
C16A C17A H17A 108.4
C8A C18A H18D 109.5
C8A C18A H18E 109.5
H18D C18A H18E 109.5
C8A C18A H18F 109.5
H18D C18A H18F 109.5
H18E C18A H18F 109.5
C10A C19A H19D 109.5
C10A C19A H19E 109.5
H19D C19A H19E 109.5
C10A C19A H19F 109.5
H19D C19A H19F 109.5
H19E C19A H19F 109.5
O2A C20A C17A 112.54(19)
O2A C20A C22A 105.64(19)
C17A C20A C22A 118.1(2)
O2A C20A C21A 108.03(19)
C17A C20A C21A 110.5(2)
C22A C20A C21A 101.10(18)
O3A C21A O4A 121.8(2)
O3A C21A C20A 128.5(2)
O4A C21A C20A 109.7(2)
C20A C22A C23A 102.30(19)
C20A C22A H22C 111.3
C23A C22A H22C 111.3
C20A C22A H22D 111.3
C23A C22A H22D 111.3
H22C C22A H22D 109.2
O4A C23A C24A 107.50(19)
O4A C23A C22A 104.72(18)
C24A C23A C22A 114.99(19)
O4A C23A H23A 109.8
C24A C23A H23A 109.8
C22A C23A H23A 109.8
O5A C24A C23A 108.99(18)
O5A C24A C25A 111.64(19)
C23A C24A C25A 115.75(19)
O5A C24A H24A 106.6
C23A C24A H24A 106.6
C25A C24A H24A 106.6
O6A C25A C26A 110.0(2)
O6A C25A C27A 104.8(2)
C26A C25A C27A 110.7(2)
O6A C25A C24A 105.82(19)
C26A C25A C24A 113.2(2)
C27A C25A C24A 111.8(2)
C25A C26A H26D 109.5
C25A C26A H26E 109.5
H26D C26A H26E 109.5
C25A C26A H26F 109.5
H26D C26A H26F 109.5
H26E C26A H26F 109.5
C25A C27A H27D 109.5
C25A C27A H27E 109.5
H27D C27A H27E 109.5
C25A C27A H27F 109.5
H27D C27A H27F 109.5
H27E C27A H27F 109.5
C4A C28A H28D 109.5
C4A C28A H28E 109.5
H28D C28A H28E 109.5
C4A C28A H28F 109.5
H28D C28A H28F 109.5
H28E C28A H28F 109.5
C4A C29A H29D 109.5
C4A C29A H29E 109.5
H29D C29A H29E 109.5
C4A C29A H29F 109.5
H29D C29A H29F 109.5
H29E C29A H29F 109.5
C14A C30A H30D 109.5
C14A C30A H30E 109.5
H30D C30A H30E 109.5
C14A C30A H30F 109.5
H30D C30A H30F 109.5
H30E C30A H30F 109.5

loop_
_geom_bond_atom_site_label_1
_geom_bond_atom_site_label_2
_geom_bond_distance
O1 C1' 1.394(3)
O1 C3 1.450(3)
O2 C20 1.445(3)
O2 H2 0.8400
O3 C21 1.211(3)
O4 C21 1.327(3)
O4 C23 1.472(3)
O5 C24 1.419(3)
O5 H5 0.8400
O6 C25 1.440(3)
O6 H6 0.8400
O7 C2' 1.419(3)
O7 H7 0.8400
O8 C3' 1.420(3)
O8 H8 0.8400
O9 C4' 1.419(3)
O9 H9 0.8400
O10 C1' 1.419(3)
O10 C5' 1.436(3)
O11 C6' 1.430(3)
O11 H11 0.8400
O1S C1S 1.376(4)
O1S H1S 0.8400
O2S H1W 0.93(5)
O2S H2W 0.90(6)
O1A C1" 1.384(3)
O1A C3A 1.454(3)
O2A C20A 1.430(3)
O2A H2A 0.8400
O3A C21A 1.203(3)
O4A C21A 1.355(3)
O4A C23A 1.460(3)
O5A C24A 1.428(3)
O5A H5A 0.8400
O6A C25A 1.443(3)
O6A H6A 0.8400
O7A C2" 1.422(3)
O7A H7A 0.8400
O8A C3" 1.422(3)
O8A H8A 0.8400
O9A C4" 1.434(3)
O9A H9A 0.8400
O10A C1" 1.433(3)
O10A C5" 1.438(2)
O11A C6" 1.431(3)
O11A H11A 0.8400
C1 C2 1.536(3)
C1 C10 1.549(3)
C1 H1A 0.9900
C1 H1B 0.9900
C2 C3 1.513(3)
C2 H2B 0.9900
C2 H2C 0.9900
C3 C4 1.541(3)
C3 H3 1.0000
C4 C29 1.538(3)
C4 C28 1.540(3)
C4 C5 1.564(3)
C5 C6 1.532(3)
C5 C10 1.560(3)
C5 H5B 1.0000
C6 C7 1.527(3)
C6 H6B 0.9900
C6 H6C 0.9900
C7 C8 1.543(3)
C7 H7B 0.9900
C7 H7C 0.9900
C8 C30 1.541(3)
C8 C14 1.571(3)
C8 C9 1.572(3)
C9 C11 1.546(3)
C9 C10 1.571(3)
C9 H9B 1.0000
C10 C19 1.545(3)
C11 C12 1.532(3)
C11 H11B 0.9900
C11 H11C 0.9900
C12 C13 1.524(3)
C12 H12A 0.9900
C12 H12B 0.9900
C13 C17 1.541(3)
C13 C14 1.546(3)
C13 H13 1.0000
C14 C15 1.546(3)
C14 C18 1.547(3)
C15 C16 1.543(4)
C15 H15A 0.9900
C15 H15B 0.9900
C16 C17 1.561(4)
C16 H16A 0.9900
C16 H16B 0.9900
C17 C20 1.532(3)
C17 H17 1.0000
C18 H18A 0.9800
C18 H18B 0.9800
C18 H18C 0.9800
C19 H19A 0.9800
C19 H19B 0.9800
C19 H19C 0.9800
C20 C21 1.527(3)
C20 C22 1.528(3)
C22 C23 1.542(3)
C22 H22A 0.9900
C22 H22B 0.9900
C23 C24 1.526(4)
C23 H23 1.0000
C24 C25 1.548(4)
C24 H24 1.0000
C25 C26 1.516(4)
C25 C27 1.531(4)
C26 H26A 0.9800
C26 H26B 0.9800
C26 H26C 0.9800
C27 H27A 0.9800
C27 H27B 0.9800
C27 H27C 0.9800
C28 H28A 0.9800
C28 H28B 0.9800
C28 H28C 0.9800
C29 H29A 0.9800
C29 H29B 0.9800
C29 H29C 0.9800
C30 H30A 0.9800
C30 H30B 0.9800
C30 H30C 0.9800
C1" C2" 1.522(3)
C1" H1" 1.0000
C2" C3" 1.534(3)
C2" H2" 1.0000
C3" C4" 1.528(3)
C3" H3" 1.0000
C4" C5" 1.536(3)
C4" H4" 1.0000
C5" C6" 1.507(3)
C5" H5" 1.0000
C6" H6"1 0.9900
C6" H6"2 0.9900
C1' C2' 1.522(3)
C1' H1' 1.0000
C2' C3' 1.529(3)
C2' H2' 1.0000
C3' C4' 1.520(3)
C3' H3' 1.0000
C4' C5' 1.540(3)
C4' H4' 1.0000
C5' C6' 1.497(3)
C5' H5' 1.0000
C6' H6'1 0.9900
C6' H6'2 0.9900
C1S H1S1 0.9800
C1S H1S2 0.9800
C1S H1S3 0.9800
C1A C2A 1.537(3)
C1A C10A 1.552(3)
C1A H1A1 0.9900
C1A H1A2 0.9900
C2A C3A 1.516(3)
C2A H2A1 0.9900
C2A H2A2 0.9900
C3A C4A 1.540(3)
C3A H3A 1.0000
C4A C29A 1.537(3)
C4A C28A 1.541(3)
C4A C5A 1.562(3)
C5A C6A 1.533(3)
C5A C10A 1.562(3)
C5A H5A1 1.0000
C6A C7A 1.526(3)
C6A H6A1 0.9900
C6A H6A2 0.9900
C7A C8A 1.539(3)
C7A H7A1 0.9900
C7A H7A2 0.9900
C8A C18A 1.547(3)
C8A C14A 1.571(3)
C8A C9A 1.573(3)
C9A C11A 1.547(3)
C9A C10A 1.573(3)
C9A H9A1 1.0000
C10A C19A 1.544(3)
C11A C12A 1.542(3)
C11A H11D 0.9900
C11A H11E 0.9900
C12A C13A 1.526(3)
C12A H12C 0.9900
C12A H12D 0.9900
C13A C17A 1.540(3)
C13A C14A 1.543(3)
C13A H13A 1.0000
C14A C15A 1.541(3)
C14A C30A 1.545(3)
C15A C16A 1.540(3)
C15A H15C 0.9900
C15A H15D 0.9900
C16A C17A 1.561(3)
C16A H16C 0.9900
C16A H16D 0.9900
C17A C20A 1.524(3)
C17A H17A 1.0000
C18A H18D 0.9800
C18A H18E 0.9800
C18A H18F 0.9800
C19A H19D 0.9800
C19A H19E 0.9800
C19A H19F 0.9800
C20A C22A 1.526(3)
C20A C21A 1.531(3)
C22A C23A 1.534(3)
C22A H22C 0.9900
C22A H22D 0.9900
C23A C24A 1.530(3)
C23A H23A 1.0000
C24A C25A 1.556(3)
C24A H24A 1.0000
C25A C26A 1.517(4)
C25A C27A 1.526(4)
C26A H26D 0.9800
C26A H26E 0.9800
C26A H26F 0.9800
C27A H27D 0.9800
C27A H27E 0.9800
C27A H27F 0.9800
C28A H28D 0.9800
C28A H28E 0.9800
C28A H28F 0.9800
C29A H29D 0.9800
C29A H29E 0.9800
C29A H29F 0.9800
C30A H30D 0.9800
C30A H30E 0.9800
C30A H30F 0.9800

loop_
_geom_hbond_atom_site_label_D
_geom_hbond_atom_site_label_H
_geom_hbond_atom_site_label_A
_geom_hbond_distance_DH
_geom_hbond_distance_HA
_geom_hbond_distance_DA
_geom_hbond_angle_DHA
_geom_hbond_site_symmetry_A
O5 H5 O11 0.84 1.82 2.628(3) 160.7 3_545
O6 H6 O2 0.84 2.42 3.207(3) 156.7 1_655
O7 H7 O11A 0.84 2.02 2.783(2) 151.3 .
O8 H8 O2S 0.84 1.97 2.758(3) 156.5 1_465
O9 H9 O6A 0.84 2.03 2.874(3) 178.6 1_465
O11 H11 O3 0.84 1.99 2.786(3) 157.6 3_455
O1S H1S O2S 0.84 2.04 2.833(3) 156.2 .
O2A H2A O6 0.84 1.93 2.757(2) 165.8 .
O5A H5A O1S 0.84 1.91 2.712(3) 159.5 1_455
O6A H6A O8 0.84 2.18 2.921(3) 147.2 1_545
O7A H7A O5A 0.84 2.01 2.840(2) 171.2 2_565
O8A H8A O7 0.84 2.02 2.809(2) 155.9 2_575
O9A H9A O8A 0.84 2.06 2.898(2) 173.8 2_475
O11A H11A O9A 0.84 2.07 2.868(2) 157.8 2_475
C27 H27A O3A 0.98 2.38 3.252(4) 148.5 .
C2" H2" O8 1.00 2.35 3.269(3) 151.8 2_575
C5" H5" O1 1.00 2.48 3.441(3) 162.0 1_655
C6" H6"2 O8A 0.99 2.52 3.263(3) 131.8 2_475
C2' H2' O9A 1.00 2.44 3.440(3) 175.4 1_455
C4' H4' O8A 1.00 2.65 3.624(3) 164.5 2_375
C6' H6'1 O6A 0.99 2.46 3.182(3) 129.0 1_465
C6' H6'2 O7 0.99 2.40 3.347(3) 160.1 1_455
C27A H27E O4A 0.98 2.38 2.938(3) 115.8 .
O2S H1W O10A 0.93(5) 2.12(5) 2.904(3) 141(4) 2_565
O2S H1W O11A 0.93(5) 2.60(5) 3.259(3) 128(4) 2_565
O2S H2W O7A 0.90(6) 1.85(6) 2.718(3) 162(5) 2_465

loop_
_geom_torsion_atom_site_label_1
_geom_torsion_atom_site_label_2
_geom_torsion_atom_site_label_3
_geom_torsion_atom_site_label_4
_geom_torsion
C10 C1 C2 C3 -54.9(3)
C1' O1 C3 C2 117.7(2)
C1' O1 C3 C4 -117.2(2)
C1 C2 C3 O1 -177.29(18)
C1 C2 C3 C4 59.0(3)
O1 C3 C4 C29 -54.5(2)
C2 C3 C4 C29 68.6(2)
O1 C3 C4 C28 62.6(2)
C2 C3 C4 C28 -174.22(19)
O1 C3 C4 C5 178.91(17)
C2 C3 C4 C5 -57.9(2)
C29 C4 C5 C6 65.9(3)
C28 C4 C5 C6 -55.0(3)
C3 C4 C5 C6 -170.08(19)
C29 C4 C5 C10 -66.6(3)
C28 C4 C5 C10 172.55(19)
C3 C4 C5 C10 57.4(2)
C10 C5 C6 C7 -62.2(2)
C4 C5 C6 C7 163.06(19)
C5 C6 C7 C8 60.0(3)
C6 C7 C8 C30 69.6(2)
C6 C7 C8 C14 -170.11(19)
C6 C7 C8 C9 -52.6(3)
C30 C8 C9 C11 65.3(3)
C7 C8 C9 C11 -176.1(2)
C14 C8 C9 C11 -56.2(2)
C30 C8 C9 C10 -67.8(2)
C7 C8 C9 C10 50.8(3)
C14 C8 C9 C10 170.78(19)
C2 C1 C10 C19 -73.0(2)
C2 C1 C10 C5 50.5(3)
C2 C1 C10 C9 165.20(19)
C6 C5 C10 C19 -68.3(3)
C4 C5 C10 C19 65.6(3)
C6 C5 C10 C1 172.00(19)
C4 C5 C10 C1 -54.1(3)
C6 C5 C10 C9 56.8(2)
C4 C5 C10 C9 -169.28(18)
C11 C9 C10 C19 -58.7(3)
C8 C9 C10 C19 73.3(2)
C11 C9 C10 C1 60.3(2)
C8 C9 C10 C1 -167.64(18)
C11 C9 C10 C5 175.18(18)
C8 C9 C10 C5 -52.8(2)
C10 C9 C11 C12 -171.7(2)
C8 C9 C11 C12 54.1(3)
C9 C11 C12 C13 -53.0(3)
C11 C12 C13 C17 -179.7(2)
C11 C12 C13 C14 57.2(3)
C12 C13 C14 C15 173.0(2)
C17 C13 C14 C15 42.6(2)
C12 C13 C14 C18 61.5(3)
C17 C13 C14 C18 -68.9(2)
C12 C13 C14 C8 -62.6(3)
C17 C13 C14 C8 166.97(19)
C30 C8 C14 C13 -63.1(2)
C7 C8 C14 C13 178.33(18)
C9 C8 C14 C13 60.1(2)
C30 C8 C14 C15 49.8(3)
C7 C8 C14 C15 -68.7(3)
C9 C8 C14 C15 173.09(19)
C30 C8 C14 C18 173.6(2)
C7 C8 C14 C18 55.1(3)
C9 C8 C14 C18 -63.1(2)
C13 C14 C15 C16 -44.3(2)
C18 C14 C15 C16 70.7(2)
C8 C14 C15 C16 -162.5(2)
C14 C15 C16 C17 30.3(2)
C12 C13 C17 C20 86.6(3)
C14 C13 C17 C20 -147.4(2)
C12 C13 C17 C16 -150.4(2)
C14 C13 C17 C16 -24.4(2)
C15 C16 C17 C20 120.0(2)
C15 C16 C17 C13 -3.7(3)
C13 C17 C20 O2 -65.1(3)
C16 C17 C20 O2 176.52(19)
C13 C17 C20 C21 177.9(2)
C16 C17 C20 C21 59.5(3)
C13 C17 C20 C22 59.8(3)
C16 C17 C20 C22 -58.6(3)
C23 O4 C21 O3 -178.9(2)
C23 O4 C21 C20 5.4(3)
O2 C20 C21 O3 -72.0(3)
C22 C20 C21 O3 174.7(3)
C17 C20 C21 O3 49.0(3)
O2 C20 C21 O4 103.4(2)
C22 C20 C21 O4 -9.8(3)
C17 C20 C21 O4 -135.6(2)
O2 C20 C22 C23 -101.4(2)
C21 C20 C22 C23 9.9(3)
C17 C20 C22 C23 131.8(2)
C21 O4 C23 C24 124.7(2)
C21 O4 C23 C22 1.3(3)
C20 C22 C23 O4 -7.3(3)
C20 C22 C23 C24 -123.2(2)
O4 C23 C24 O5 -70.7(2)
C22 C23 C24 O5 45.8(3)
O4 C23 C24 C25 167.6(2)
C22 C23 C24 C25 -76.0(3)
O5 C24 C25 O6 -42.4(3)
C23 C24 C25 O6 79.8(3)
O5 C24 C25 C26 -160.0(2)
C23 C24 C25 C26 -37.8(3)
O5 C24 C25 C27 76.6(3)
C23 C24 C25 C27 -161.2(3)
C3A O1A C1" O10A -77.1(2)
C3A O1A C1" C2" 163.92(17)
C5" O10A C1" O1A 179.47(16)
C5" O10A C1" C2" -62.4(2)
O1A C1" C2" O7A -62.9(2)
O10A C1" C2" O7A 179.25(16)
O1A C1" C2" C3" 176.18(17)
O10A C1" C2" C3" 58.4(2)
O7A C2" C3" O8A 56.2(2)
C1" C2" C3" O8A 177.43(18)
O7A C2" C3" C4" -178.67(17)
C1" C2" C3" C4" -57.4(2)
O8A C3" C4" O9A -55.9(2)
C2" C3" C4" O9A 178.71(17)
O8A C3" C4" C5" -176.30(17)
C2" C3" C4" C5" 58.3(2)
C1" O10A C5" C6" -173.22(17)
C1" O10A C5" C4" 63.1(2)
O9A C4" C5" O10A -178.74(16)
C3" C4" C5" O10A -60.2(2)
O9A C4" C5" C6" 62.4(2)
C3" C4" C5" C6" -179.10(17)
O10A C5" C6" O11A -60.0(2)
C4" C5" C6" O11A 60.2(2)
C3 O1 C1' O10 -72.4(2)
C3 O1 C1' C2' 168.80(18)
C5' O10 C1' O1 176.31(16)
C5' O10 C1' C2' -64.6(2)
O1 C1' C2' O7 -60.9(2)
O10 C1' C2' O7 -179.12(18)
O1 C1' C2' C3' 179.70(19)
O10 C1' C2' C3' 61.5(2)
O7 C2' C3' O8 54.0(2)
C1' C2' C3' O8 175.01(19)
O7 C2' C3' C4' -179.95(19)
C1' C2' C3' C4' -59.0(2)
O8 C3' C4' O9 -56.4(3)
C2' C3' C4' O9 179.70(18)
O8 C3' C4' C5' -178.24(18)
C2' C3' C4' C5' 57.9(2)
C1' O10 C5' C6' -175.17(19)
C1' O10 C5' C4' 63.5(2)
O9 C4' C5' O10 -179.86(18)
C3' C4' C5' O10 -59.4(2)
O9 C4' C5' C6' 61.7(3)
C3' C4' C5' C6' -177.9(2)
O10 C5' C6' O11 61.1(2)
C4' C5' C6' O11 -179.17(18)
C10A C1A C2A C3A -56.8(3)
C1" O1A C3A C2A 104.7(2)
C1" O1A C3A C4A -129.5(2)
C1A C2A C3A O1A 178.09(17)
C1A C2A C3A C4A 55.8(3)
O1A C3A C4A C29A -48.9(2)
C2A C3A C4A C29A 73.9(2)
O1A C3A C4A C28A 68.1(2)
C2A C3A C4A C28A -169.0(2)
O1A C3A C4A C5A -174.56(17)
C2A C3A C4A C5A -51.7(3)
C29A C4A C5A C6A 60.7(3)
C3A C4A C5A C6A -175.47(19)
C28A C4A C5A C6A -59.7(3)
C29A C4A C5A C10A -71.0(3)
C3A C4A C5A C10A 52.8(3)
C28A C4A C5A C10A 168.6(2)
C10A C5A C6A C7A -61.1(2)
C4A C5A C6A C7A 164.33(19)
C5A C6A C7A C8A 57.8(3)
C6A C7A C8A C18A 70.2(2)
C6A C7A C8A C14A -169.84(18)
C6A C7A C8A C9A -51.5(3)
C7A C8A C9A C11A -175.24(19)
C18A C8A C9A C11A 65.7(3)
C14A C8A C9A C11A -55.4(2)
C7A C8A C9A C10A 51.9(2)
C18A C8A C9A C10A -67.1(2)
C14A C8A C9A C10A 171.81(17)
C2A C1A C10A C19A -69.3(2)
C2A C1A C10A C5A 53.9(3)
C2A C1A C10A C9A 168.15(19)
C6A C5A C10A C19A -67.5(2)
C4A C5A C10A C19A 65.0(2)
C6A C5A C10A C1A 173.36(19)
C4A C5A C10A C1A -54.2(3)
C6A C5A C10A C9A 57.7(2)
C4A C5A C10A C9A -169.85(18)
C11A C9A C10A C19A -60.4(3)
C8A C9A C10A C19A 71.3(3)
C11A C9A C10A C1A 59.2(2)
C8A C9A C10A C1A -169.14(19)
C11A C9A C10A C5A 173.50(18)
C8A C9A C10A C5A -54.8(2)
C10A C9A C11A C12A -172.51(19)
C8A C9A C11A C12A 53.9(3)
C9A C11A C12A C13A -53.7(3)
C11A C12A C13A C17A -179.5(2)
C11A C12A C13A C14A 58.1(3)
C12A C13A C14A C15A 172.9(2)
C17A C13A C14A C15A 42.7(2)
C12A C13A C14A C30A 61.1(3)
C17A C13A C14A C30A -69.1(2)
C12A C13A C14A C8A -62.4(2)
C17A C13A C14A C8A 167.44(17)
C7A C8A C14A C15A -68.1(2)
C18A C8A C14A C15A 50.7(3)
C9A C8A C14A C15A 173.1(2)
C7A C8A C14A C13A 177.86(18)
C18A C8A C14A C13A -63.3(2)
C9A C8A C14A C13A 59.1(2)
C7A C8A C14A C30A 55.0(2)
C18A C8A C14A C30A 173.8(2)
C9A C8A C14A C30A -63.8(2)
C13A C14A C15A C16A -44.1(2)
C30A C14A C15A C16A 71.3(2)
C8A C14A C15A C16A -162.84(19)
C14A C15A C16A C17A 29.5(2)
C12A C13A C17A C20A 85.9(3)
C14A C13A C17A C20A -148.4(2)
C12A C13A C17A C16A -150.3(2)
C14A C13A C17A C16A -24.6(2)
C15A C16A C17A C20A 121.4(2)
C15A C16A C17A C13A -3.1(2)
C13A C17A C20A O2A -63.5(3)
C16A C17A C20A O2A 177.34(19)
C13A C17A C20A C22A 60.0(3)
C16A C17A C20A C22A -59.1(3)
C13A C17A C20A C21A 175.60(19)
C16A C17A C20A C21A 56.5(3)
C23A O4A C21A O3A -175.5(2)
C23A O4A C21A C20A 5.7(3)
O2A C20A C21A O3A -93.1(3)
C17A C20A C21A O3A 30.4(4)
C22A C20A C21A O3A 156.2(3)
O2A C20A C21A O4A 85.5(2)
C17A C20A C21A O4A -151.0(2)
C22A C20A C21A O4A -25.1(2)
O2A C20A C22A C23A -79.5(2)
C17A C20A C22A C23A 153.6(2)
C21A C20A C22A C23A 32.9(2)
C21A O4A C23A C24A 139.0(2)
C21A O4A C23A C22A 16.2(3)
C20A C22A C23A O4A -31.0(2)
C20A C22A C23A C24A -148.8(2)
O4A C23A C24A O5A -167.01(18)
C22A C23A C24A O5A -50.9(3)
O4A C23A C24A C25A 66.2(3)
C22A C23A C24A C25A -177.7(2)
O5A C24A C25A O6A 48.8(3)
C23A C24A C25A O6A 174.2(2)
O5A C24A C25A C26A -71.7(3)
C23A C24A C25A C26A 53.7(3)
O5A C24A C25A C27A 162.3(2)
C23A C24A C25A C27A -72.2(3)
